data_7043077
loop_
_publ_author_name
'Jin, Guo-Xin'
'Guo, Bei-Bei'
'Lin, Yue-Jian'

_publ_section_title
;
 Controllable Construction of Half-sandwich Octanuclear Cages Based on
 Pyridyl-substituted Ligands with Conjugated Centers
;
_journal_name_full 'Dalton Trans.'
_journal_paper_doi 10.1039/C7DT00836H
_journal_year 2017
_chemical_formula_sum 'C154 H180 F24 N24 O42 Pd2 Rh8 S8'
_chemical_formula_weight 4787.77
_chemical_name_common 5b
_chemical_name_systematic
; 
 ? 
;
_space_group_crystal_system triclinic
_space_group_IT_number 2
_space_group_name_Hall '-P 1'
_space_group_name_H-M_alt 'P -1'
_symmetry_space_group_name_Hall '-P 1'
_symmetry_space_group_name_H-M 'P -1'
_atom_sites_solution_hydrogens geom
_audit_creation_method SHELXL-2013
_audit_update_record
;
2017-03-06 deposited with the CCDC.
2017-03-29 downloaded from the CCDC.
;
_cell_angle_alpha 89.3467(16)
_cell_angle_beta 83.4094(17)
_cell_angle_gamma 86.6129(16)
_cell_formula_units_Z 1
_cell_length_a 12.0423(5)
_cell_length_b 18.7950(7)
_cell_length_c 21.1589(8)
_cell_measurement_reflns_used 9900
_cell_measurement_temperature 150(2)
_cell_measurement_theta_max 72.46
_cell_measurement_theta_min 2.35
_cell_volume 4749.0(3)
_computing_cell_refinement 'Bruker SAINT'
_computing_data_collection 'Bruker APEX2'
_computing_data_reduction 'Bruker SAINT'
_computing_molecular_graphics 'Bruker SHELXTL'
_computing_publication_material 'Bruker SHELXTL'
_computing_structure_refinement 'SHELXL-2013 (Sheldrick, 2013)'
_computing_structure_solution 'SHELXS-97 (Sheldrick 2008)'
_diffrn_ambient_temperature 150(2)
_diffrn_measured_fraction_theta_full 0.976
_diffrn_measured_fraction_theta_max 0.975
_diffrn_measurement_device_type 'Bruker APEX-II CCD'
_diffrn_measurement_method '\f and \w scans'
_diffrn_radiation_type CuK\a
_diffrn_radiation_wavelength 1.54178
_diffrn_reflns_av_R_equivalents 0.0524
_diffrn_reflns_av_unetI/netI 0.0488
_diffrn_reflns_Laue_measured_fraction_full 0.976
_diffrn_reflns_Laue_measured_fraction_max 0.975
_diffrn_reflns_limit_h_max 13
_diffrn_reflns_limit_h_min -14
_diffrn_reflns_limit_k_max 22
_diffrn_reflns_limit_k_min -22
_diffrn_reflns_limit_l_max 25
_diffrn_reflns_limit_l_min -25
_diffrn_reflns_number 60888
_diffrn_reflns_point_group_measured_fraction_full 0.976
_diffrn_reflns_point_group_measured_fraction_max 0.975
_diffrn_reflns_theta_full 67.679
_diffrn_reflns_theta_max 69.497
_diffrn_reflns_theta_min 3.150
_exptl_absorpt_coefficient_mu 8.663
_exptl_absorpt_correction_T_max 0.226
_exptl_absorpt_correction_T_min 0.067
_exptl_absorpt_correction_type multi-scan
_exptl_absorpt_process_details sadabs
_exptl_crystal_colour orange
_exptl_crystal_density_diffrn 1.674
_exptl_crystal_description prism
_exptl_crystal_F_000 2404
_exptl_crystal_size_max 0.250
_exptl_crystal_size_mid 0.220
_exptl_crystal_size_min 0.180
_platon_squeeze_details
; 
 In asymmetric unit of this data, there were disordered 
 anions and solvents (one triflate anion, one methanol and 
 one acetonitrile molecules) which could not be restrained 
 properly. Therefore, SQUEEZE algorithm was used to omit 
 them. 
;
_refine_diff_density_max 2.128
_refine_diff_density_min -1.053
_refine_diff_density_rms 0.164
_refine_ls_extinction_method none
_refine_ls_goodness_of_fit_ref 1.054
_refine_ls_hydrogen_treatment constr
_refine_ls_matrix_type full
_refine_ls_number_parameters 1079
_refine_ls_number_reflns 17397
_refine_ls_number_restraints 96
_refine_ls_restrained_S_all 1.058
_refine_ls_R_factor_all 0.0937
_refine_ls_R_factor_gt 0.0832
_refine_ls_shift/su_max 0.003
_refine_ls_shift/su_mean 0.000
_refine_ls_structure_factor_coef Fsqd
_refine_ls_weighting_details
; 
 w=1/[\s^2^(Fo^2^)+(0.0831P)^2^+52.9564P] 
 where P=(Fo^2^+2Fc^2^)/3 
;
_refine_ls_weighting_scheme calc
_refine_ls_wR_factor_gt 0.2132
_refine_ls_wR_factor_ref 0.2201
_reflns_Friedel_coverage 0.000
_reflns_number_gt 14388
_reflns_number_total 17397
_reflns_threshold_expression 'I > 2\s(I)'
_cod_data_source_file c7dt00836h2.cif
_cod_data_source_block 5b
_cod_database_code 7043077
_shelx_space_group_comment
; 
The symmetry employed for this shelxl refinement is uniquely defined 
by the following loop, which should always be used as a source of 
symmetry information in preference to the above space-group names. 
They are only intended as comments. 
;
_shelx_estimated_absorpt_t_min 0.221
_shelx_estimated_absorpt_t_max 0.305
_shelxl_version_number 2013-2

loop_
_space_group_symop_operation_xyz
'x, y, z'
'-x, -y, -z'

loop_
_atom_site_label
_atom_site_type_symbol
_atom_site_fract_x
_atom_site_fract_y
_atom_site_fract_z
_atom_site_U_iso_or_equiv
_atom_site_adp_type
_atom_site_occupancy
_atom_site_site_symmetry_order
_atom_site_calc_flag
_atom_site_refinement_flags_posn
_atom_site_refinement_flags_adp
Rh1 Rh 0.74621(6) 0.55465(3) -0.07962(3) 0.04327(17) Uani 1 1 d . .
Rh2 Rh 0.46906(6) 0.56761(3) -0.26877(3) 0.04624(18) Uani 1 1 d . .
Rh3 Rh 0.18598(7) 0.86607(4) 0.43762(3) 0.0541(2) Uani 1 1 d . .
Rh4 Rh -0.09456(6) 0.86747(4) 0.25075(3) 0.04611(18) Uani 1 1 d . .
Pd1 Pd 0.58378(5) 1.00102(3) 0.06545(3) 0.03585(15) Uani 1 1 d . .
S1 S 0.1614(2) 0.78194(12) 0.98202(12) 0.0534(6) Uani 1 1 d . .
S2 S 0.5193(3) 0.74282(15) 0.16887(17) 0.0769(8) Uani 1 1 d . .
S3 S 0.6869(8) 0.8118(5) 0.5856(3) 0.174(3) Uani 1 1 d D .
N1 N 0.6860(7) 0.6636(4) -0.0774(4) 0.0461(17) Uani 1 1 d . .
N2 N 0.5999(6) 0.9038(3) 0.0277(3) 0.0358(14) Uani 1 1 d . .
H2 H 0.5683 0.8697 0.0509 0.043 Uiso 1 1 calc R U
N3 N 0.7089(6) 0.9260(3) -0.0703(3) 0.0420(16) Uani 1 1 d . .
N4 N 0.6794(5) 1.0340(3) -0.0111(3) 0.0353(14) Uani 1 1 d . .
H4 H 0.6948 1.0792 -0.0120 0.042 Uiso 1 1 calc R U
N5 N 0.9486(6) 1.0885(4) -0.2021(3) 0.0433(16) Uani 1 1 d . .
N6 N 0.2659(7) 0.9136(4) 0.3540(3) 0.0478(17) Uani 1 1 d . .
N7 N 0.4887(6) 0.9683(3) 0.1432(3) 0.0385(15) Uani 1 1 d . .
H7 H 0.4750 0.9228 0.1450 0.046 Uiso 1 1 calc R U
N8 N 0.4526(6) 1.0780(4) 0.1996(4) 0.0431(16) Uani 1 1 d . .
N9 N 0.5702(6) 1.0994(3) 0.1034(3) 0.0393(15) Uani 1 1 d . .
H9 H 0.6057 1.1329 0.0814 0.047 Uiso 1 1 calc R U
N10 N 0.5230(7) 1.3298(4) 0.2291(4) 0.0465(17) Uani 1 1 d . .
O1 O 0.5796(5) 0.5310(3) -0.0947(3) 0.0470(14) Uani 1 1 d . .
O2 O 0.7540(6) 0.5592(3) -0.1806(3) 0.0479(14) Uani 1 1 d . .
O3 O 0.6459(5) 0.5563(3) -0.2579(3) 0.0464(14) Uani 1 1 d . .
O4 O 0.4682(6) 0.5336(3) -0.1714(3) 0.0508(15) Uani 1 1 d . .
O5 O 0.1298(6) 0.7941(4) 0.3719(3) 0.0576(17) Uani 1 1 d . .
O6 O 0.0398(6) 0.9231(4) 0.4109(3) 0.0552(16) Uani 1 1 d . .
O7 O -0.0642(5) 0.9277(3) 0.3315(3) 0.0482(14) Uani 1 1 d . .
O8 O 0.0191(6) 0.7959(3) 0.2949(3) 0.0543(16) Uani 1 1 d . .
O9 O 0.2675(6) 0.8137(3) 0.9849(3) 0.0530(15) Uani 1 1 d . .
O10 O 0.1012(7) 0.7678(4) 1.0423(4) 0.0668(19) Uani 1 1 d . .
O11 O 0.1642(7) 0.7271(4) 0.9346(4) 0.073(2) Uani 1 1 d . .
O12 O 0.4911(7) 0.8082(4) 0.1347(4) 0.070(2) Uani 1 1 d . .
O13 O 0.5169(10) 0.7495(5) 0.2370(5) 0.097(3) Uani 1 1 d . .
O14 O 0.6108(10) 0.7008(6) 0.1416(6) 0.115(4) Uani 1 1 d . .
O15 O 0.644(2) 0.8861(9) 0.5762(12) 0.239(11) Uani 1 1 d D U
O16 O 0.593(2) 0.7707(13) 0.5973(14) 0.293(14) Uani 1 1 d D U
O17 O 0.784(2) 0.817(2) 0.6200(15) 0.354(18) Uani 1 1 d D U
F1 F -0.0256(7) 0.8359(5) 0.9445(5) 0.100(3) Uani 1 1 d . .
F2 F 0.0678(6) 0.9115(4) 0.9886(4) 0.089(2) Uani 1 1 d . .
F3 F 0.1228(7) 0.8755(5) 0.8933(4) 0.098(2) Uani 1 1 d . .
F4 F 0.4024(12) 0.6812(6) 0.0977(5) 0.148(5) Uani 1 1 d . .
F5 F 0.4043(10) 0.6299(4) 0.1901(6) 0.132(4) Uani 1 1 d . U
F6 F 0.3092(8) 0.7257(5) 0.1867(7) 0.139(4) Uani 1 1 d . .
F7 F 0.8306(17) 0.8228(12) 0.4755(11) 0.236(10) Uani 1 1 d D .
F8 F 0.799(3) 0.7225(16) 0.5084(17) 0.374(18) Uiso 1 1 d D .
F9 F 0.6742(19) 0.7802(17) 0.4704(9) 0.295(12) Uani 1 1 d D U
C1 C 0.5614(8) 0.5372(4) -0.1505(4) 0.0434(19) Uani 1 1 d . .
C2 C 0.6618(8) 0.5525(5) -0.2009(4) 0.046(2) Uani 1 1 d . .
C3 C 0.0566(9) 0.8221(5) 0.3412(5) 0.051(2) Uani 1 1 d . .
C4 C 0.0055(8) 0.8981(5) 0.3629(4) 0.047(2) Uani 1 1 d . .
C5 C 0.7496(9) 0.7113(5) -0.1098(5) 0.051(2) Uani 1 1 d . .
H5 H 0.8055 0.6954 -0.1427 0.062 Uiso 1 1 calc R U
C6 C 0.7354(8) 0.7827(4) -0.0960(4) 0.046(2) Uani 1 1 d . .
H6 H 0.7800 0.8154 -0.1204 0.055 Uiso 1 1 calc R U
C7 C 0.6567(7) 0.8080(4) -0.0467(4) 0.0387(17) Uani 1 1 d . .
C8 C 0.5867(8) 0.7582(5) -0.0176(5) 0.048(2) Uani 1 1 d . .
H8A H 0.5271 0.7729 0.0138 0.057 Uiso 1 1 calc R U
C9 C 0.6038(8) 0.6873(4) -0.0342(5) 0.050(2) Uani 1 1 d . .
H9A H 0.5548 0.6540 -0.0139 0.060 Uiso 1 1 calc R U
C10 C 0.6509(7) 0.8855(4) -0.0265(4) 0.0374(17) Uani 1 1 d . .
C11 C 0.7215(6) 0.9956(4) -0.0599(4) 0.0334(16) Uani 1 1 d . .
C12 C 0.8742(7) 1.1298(4) -0.1666(4) 0.0406(18) Uani 1 1 d . .
H12 H 0.8754 1.1800 -0.1721 0.049 Uiso 1 1 calc R U
C13 C 0.7946(7) 1.1027(4) -0.1217(4) 0.0411(18) Uani 1 1 d . .
H13 H 0.7410 1.1337 -0.0976 0.049 Uiso 1 1 calc R U
C14 C 0.7946(7) 1.0296(4) -0.1127(4) 0.0364(17) Uani 1 1 d . .
C15 C 0.8717(8) 0.9875(5) -0.1512(5) 0.048(2) Uani 1 1 d . .
H15 H 0.8727 0.9372 -0.1467 0.058 Uiso 1 1 calc R U
C16 C 0.9469(8) 1.0175(5) -0.1958(4) 0.048(2) Uani 1 1 d . .
H16 H 0.9982 0.9877 -0.2226 0.057 Uiso 1 1 calc R U
C17 C 0.3321(9) 0.8735(5) 0.3128(5) 0.059(3) Uani 1 1 d . .
H17 H 0.3396 0.8236 0.3202 0.070 Uiso 1 1 calc R U
C18 C 0.3900(10) 0.9018(5) 0.2598(5) 0.060(3) Uani 1 1 d . .
H18 H 0.4381 0.8716 0.2317 0.073 Uiso 1 1 calc R U
C19 C 0.3790(7) 0.9744(4) 0.2470(4) 0.0409(18) Uani 1 1 d . .
C20 C 0.3079(10) 1.0137(5) 0.2903(5) 0.064(3) Uani 1 1 d . .
H20 H 0.2958 1.0635 0.2837 0.077 Uiso 1 1 calc R U
C21 C 0.2545(11) 0.9822(6) 0.3425(5) 0.066(3) Uani 1 1 d . .
H21 H 0.2068 1.0112 0.3719 0.079 Uiso 1 1 calc R U
C22 C 0.4455(7) 1.0066(4) 0.1908(4) 0.0396(18) Uani 1 1 d . .
C23 C 0.5145(7) 1.1177(4) 0.1566(4) 0.0388(17) Uani 1 1 d . .
C24 C 0.5993(8) 1.3060(5) 0.1822(5) 0.052(2) Uani 1 1 d . .
H24 H 0.6554 1.3368 0.1653 0.062 Uiso 1 1 calc R U
C25 C 0.5997(9) 1.2385(5) 0.1574(5) 0.052(2) Uani 1 1 d . .
H25 H 0.6565 1.2231 0.1247 0.063 Uiso 1 1 calc R U
C26 C 0.5167(8) 1.1928(4) 0.1802(4) 0.0406(18) Uani 1 1 d . .
C27 C 0.4353(9) 1.2192(5) 0.2279(5) 0.051(2) Uani 1 1 d . .
H27 H 0.3758 1.1908 0.2443 0.061 Uiso 1 1 calc R U
C28 C 0.4425(8) 1.2876(5) 0.2513(5) 0.050(2) Uani 1 1 d . .
H28 H 0.3877 1.3047 0.2844 0.060 Uiso 1 1 calc R U
C29 C 0.8748(9) 0.5712(6) -0.0212(6) 0.064(3) Uani 1 1 d . .
C30 C 0.7877(10) 0.5363(5) 0.0145(5) 0.058(3) Uani 1 1 d . .
C31 C 0.7751(9) 0.4681(5) -0.0149(5) 0.055(2) Uani 1 1 d . .
C32 C 0.8515(9) 0.4602(5) -0.0692(5) 0.057(3) Uani 1 1 d . .
C33 C 0.9166(9) 0.5246(7) -0.0735(6) 0.068(3) Uani 1 1 d . .
C34 C 0.9160(15) 0.6401(8) -0.0059(9) 0.105(5) Uani 1 1 d . U
H34A H 0.8568 0.6679 0.0203 0.157 Uiso 1 1 calc R U
H34B H 0.9374 0.6663 -0.0453 0.157 Uiso 1 1 calc R U
H34C H 0.9813 0.6322 0.0175 0.157 Uiso 1 1 calc R U
C35 C 0.7220(14) 0.5629(8) 0.0759(6) 0.089(4) Uani 1 1 d . .
H35A H 0.7618 0.5472 0.1119 0.133 Uiso 1 1 calc R U
H35B H 0.6477 0.5436 0.0804 0.133 Uiso 1 1 calc R U
H35C H 0.7141 0.6151 0.0750 0.133 Uiso 1 1 calc R U
C36 C 0.6888(12) 0.4181(6) 0.0102(6) 0.076(3) Uani 1 1 d . .
H36A H 0.6543 0.3991 -0.0253 0.114 Uiso 1 1 calc R U
H36B H 0.6313 0.4436 0.0394 0.114 Uiso 1 1 calc R U
H36C H 0.7242 0.3789 0.0329 0.114 Uiso 1 1 calc R U
C37 C 0.8653(13) 0.3990(7) -0.1139(6) 0.081(4) Uani 1 1 d . .
H37A H 0.8953 0.3568 -0.0925 0.122 Uiso 1 1 calc R U
H37B H 0.9171 0.4105 -0.1512 0.122 Uiso 1 1 calc R U
H37C H 0.7925 0.3893 -0.1273 0.122 Uiso 1 1 calc R U
C38 C 1.0084(11) 0.5394(10) -0.1260(7) 0.098(5) Uani 1 1 d . .
H38A H 0.9837 0.5286 -0.1672 0.147 Uiso 1 1 calc R U
H38B H 1.0757 0.5094 -0.1199 0.147 Uiso 1 1 calc R U
H38C H 1.0253 0.5897 -0.1250 0.147 Uiso 1 1 calc R U
C39 C 0.3627(11) 0.4906(6) -0.2976(6) 0.066(3) Uani 1 1 d . .
C40 C 0.3076(10) 0.5607(7) -0.2960(5) 0.067(3) Uani 1 1 d . .
C41 C 0.3720(11) 0.6032(6) -0.3425(5) 0.065(3) Uani 1 1 d . .
C42 C 0.4666(11) 0.5611(7) -0.3692(5) 0.067(3) Uani 1 1 d . .
C43 C 0.4584(13) 0.4902(7) -0.3415(6) 0.080(4) Uani 1 1 d . .
C44 C 0.3246(19) 0.4303(9) -0.2599(8) 0.122(7) Uani 1 1 d . U
H44A H 0.2548 0.4153 -0.2739 0.183 Uiso 1 1 calc R U
H44B H 0.3113 0.4439 -0.2149 0.183 Uiso 1 1 calc R U
H44C H 0.3817 0.3908 -0.2652 0.183 Uiso 1 1 calc R U
C45 C 0.2021(12) 0.5808(13) -0.2580(8) 0.121(6) Uani 1 1 d . U
H45A H 0.1405 0.5786 -0.2843 0.181 Uiso 1 1 calc R U
H45B H 0.2044 0.6295 -0.2422 0.181 Uiso 1 1 calc R U
H45C H 0.1904 0.5479 -0.2219 0.181 Uiso 1 1 calc R U
C46 C 0.3429(17) 0.6798(8) -0.3562(8) 0.107(5) Uani 1 1 d . U
H46A H 0.4113 0.7061 -0.3615 0.161 Uiso 1 1 calc R U
H46B H 0.2917 0.7001 -0.3208 0.161 Uiso 1 1 calc R U
H46C H 0.3067 0.6835 -0.3954 0.161 Uiso 1 1 calc R U
C47 C 0.5527(14) 0.5849(12) -0.4192(7) 0.114(6) Uani 1 1 d . .
H47A H 0.5277 0.5782 -0.4611 0.171 Uiso 1 1 calc R U
H47B H 0.6231 0.5568 -0.4164 0.171 Uiso 1 1 calc R U
H47C H 0.5642 0.6354 -0.4131 0.171 Uiso 1 1 calc R U
C48 C 0.5406(17) 0.4297(10) -0.3583(10) 0.138(8) Uani 1 1 d . U
H48A H 0.5345 0.3937 -0.3243 0.207 Uiso 1 1 calc R U
H48B H 0.6164 0.4468 -0.3634 0.207 Uiso 1 1 calc R U
H48C H 0.5252 0.4085 -0.3982 0.207 Uiso 1 1 calc R U
C49 C 0.2317(11) 0.9152(7) 0.5191(5) 0.070(3) Uani 1 1 d . .
C50 C 0.1418(11) 0.8711(7) 0.5390(5) 0.070(3) Uani 1 1 d . .
C51 C 0.1749(12) 0.8004(7) 0.5212(5) 0.076(4) Uani 1 1 d . .
C52 C 0.2880(12) 0.7985(8) 0.4897(6) 0.082(4) Uani 1 1 d . .
C53 C 0.3278(10) 0.8698(9) 0.4915(6) 0.082(4) Uani 1 1 d . .
C54 C 0.2365(15) 0.9934(9) 0.5313(7) 0.097(5) Uani 1 1 d . .
H54A H 0.1607 1.0140 0.5441 0.146 Uiso 1 1 calc R U
H54B H 0.2684 1.0170 0.4925 0.146 Uiso 1 1 calc R U
H54C H 0.2834 1.0002 0.5654 0.146 Uiso 1 1 calc R U
C55 C 0.0302(12) 0.8998(9) 0.5709(7) 0.089(4) Uani 1 1 d . .
H55A H -0.0274 0.8668 0.5643 0.133 Uiso 1 1 calc R U
H55B H 0.0109 0.9464 0.5526 0.133 Uiso 1 1 calc R U
H55C H 0.0343 0.9050 0.6166 0.133 Uiso 1 1 calc R U
C56 C 0.1028(16) 0.7389(9) 0.5293(9) 0.112(6) Uani 1 1 d . .
H56A H 0.1113 0.7156 0.5703 0.168 Uiso 1 1 calc R U
H56B H 0.1250 0.7048 0.4948 0.168 Uiso 1 1 calc R U
H56C H 0.0244 0.7556 0.5282 0.168 Uiso 1 1 calc R U
C57 C 0.3507(17) 0.7326(11) 0.4636(7) 0.134(8) Uani 1 1 d . U
H57A H 0.4156 0.7456 0.4345 0.201 Uiso 1 1 calc R U
H57B H 0.3016 0.7051 0.4406 0.201 Uiso 1 1 calc R U
H57C H 0.3761 0.7037 0.4986 0.201 Uiso 1 1 calc R U
C58 C 0.4367(13) 0.8946(12) 0.4653(8) 0.114(6) Uani 1 1 d . U
H58A H 0.4883 0.8908 0.4979 0.172 Uiso 1 1 calc R U
H58B H 0.4276 0.9444 0.4516 0.172 Uiso 1 1 calc R U
H58C H 0.4671 0.8651 0.4287 0.172 Uiso 1 1 calc R U
C59 C -0.2383(8) 0.9177(6) 0.2155(5) 0.059(3) Uani 1 1 d . U
C60 C -0.1802(9) 0.8671(8) 0.1681(6) 0.069(3) Uani 1 1 d . .
C61 C -0.1786(10) 0.7978(7) 0.1953(7) 0.072(3) Uani 1 1 d . .
C62 C -0.2355(8) 0.8041(6) 0.2591(6) 0.065(3) Uani 1 1 d . U
C63 C -0.2738(8) 0.8749(6) 0.2686(6) 0.063(3) Uani 1 1 d . .
C64 C -0.2562(9) 0.9960(7) 0.2078(6) 0.073(3) Uani 1 1 d . .
H64A H -0.3332 1.0076 0.1987 0.110 Uiso 1 1 calc R U
H64B H -0.2038 1.0125 0.1725 0.110 Uiso 1 1 calc R U
H64C H -0.2433 1.0198 0.2471 0.110 Uiso 1 1 calc R U
C65 C -0.1351(11) 0.8897(10) 0.1027(6) 0.091(4) Uani 1 1 d . .
H65A H -0.0961 0.8488 0.0799 0.136 Uiso 1 1 calc R U
H65B H -0.0827 0.9272 0.1056 0.136 Uiso 1 1 calc R U
H65C H -0.1971 0.9081 0.0797 0.136 Uiso 1 1 calc R U
C66 C -0.1273(13) 0.7312(8) 0.1671(8) 0.096(5) Uani 1 1 d . .
H66A H -0.1859 0.7018 0.1550 0.143 Uiso 1 1 calc R U
H66B H -0.0855 0.7053 0.1981 0.143 Uiso 1 1 calc R U
H66C H -0.0761 0.7420 0.1292 0.143 Uiso 1 1 calc R U
C67 C -0.2529(15) 0.7444(8) 0.3063(9) 0.108(5) Uani 1 1 d . .
H67A H -0.2401 0.7607 0.3485 0.162 Uiso 1 1 calc R U
H67B H -0.2001 0.7040 0.2935 0.162 Uiso 1 1 calc R U
H67C H -0.3297 0.7294 0.3076 0.162 Uiso 1 1 calc R U
C68 C -0.3356(11) 0.9060(8) 0.3311(6) 0.083(4) Uani 1 1 d . .
H68A H -0.3381 0.8691 0.3643 0.125 Uiso 1 1 calc R U
H68B H -0.4121 0.9223 0.3243 0.125 Uiso 1 1 calc R U
H68C H -0.2959 0.9462 0.3445 0.125 Uiso 1 1 calc R U
C69 C 0.0752(10) 0.8550(7) 0.9508(6) 0.072(3) Uani 1 1 d . .
C70 C 0.4051(18) 0.6938(9) 0.1601(9) 0.109(5) Uani 1 1 d . U
C71 C 0.751(2) 0.7903(14) 0.5080(10) 0.171(13) Uani 1 1 d D .
C73 C 0.955(2) 0.4027(11) 0.7022(10) 0.119(6) Uani 1 1 d . .
C74 C 0.849(3) 0.3876(12) 0.6770(14) 0.185(13) Uani 1 1 d . .
H74A H 0.8156 0.3472 0.7002 0.277 Uiso 1 1 calc R U
H74B H 0.8640 0.3760 0.6317 0.277 Uiso 1 1 calc R U
H74C H 0.7966 0.4297 0.6825 0.277 Uiso 1 1 calc R U
N11 N 1.0258(18) 0.4155(10) 0.7276(9) 0.135(6) Uani 1 1 d . .

loop_
_atom_site_aniso_label
_atom_site_aniso_U_11
_atom_site_aniso_U_22
_atom_site_aniso_U_33
_atom_site_aniso_U_23
_atom_site_aniso_U_13
_atom_site_aniso_U_12
Rh1 0.0484(4) 0.0345(3) 0.0474(4) -0.0006(3) -0.0073(3) -0.0033(3)
Rh2 0.0574(4) 0.0372(3) 0.0453(4) -0.0034(3) -0.0086(3) -0.0067(3)
Rh3 0.0545(4) 0.0622(5) 0.0455(4) 0.0061(3) -0.0069(3) -0.0031(3)
Rh4 0.0408(4) 0.0459(4) 0.0531(4) -0.0026(3) -0.0071(3) -0.0111(3)
Pd1 0.0399(3) 0.0274(3) 0.0423(3) 0.0006(2) -0.0111(2) -0.0072(2)
S1 0.0600(14) 0.0371(11) 0.0640(14) 0.0018(10) -0.0062(11) -0.0117(10)
S2 0.088(2) 0.0441(13) 0.095(2) 0.0034(13) 0.0025(17) 0.0027(13)
S3 0.223(8) 0.199(8) 0.102(4) 0.026(4) -0.010(4) -0.060(7)
N1 0.058(5) 0.030(3) 0.052(4) 0.000(3) -0.010(4) -0.006(3)
N2 0.037(4) 0.029(3) 0.044(4) 0.001(3) -0.012(3) -0.010(3)
N3 0.053(4) 0.026(3) 0.049(4) 0.000(3) -0.013(3) -0.004(3)
N4 0.036(3) 0.029(3) 0.044(4) 0.003(3) -0.010(3) -0.010(3)
N5 0.041(4) 0.043(4) 0.047(4) 0.002(3) -0.008(3) -0.007(3)
N6 0.057(5) 0.047(4) 0.040(4) 0.000(3) -0.005(3) -0.011(3)
N7 0.048(4) 0.029(3) 0.041(4) 0.006(3) -0.012(3) -0.012(3)
N8 0.044(4) 0.035(3) 0.051(4) -0.003(3) -0.007(3) -0.008(3)
N9 0.047(4) 0.028(3) 0.046(4) 0.003(3) -0.016(3) -0.010(3)
N10 0.063(5) 0.031(3) 0.047(4) -0.006(3) -0.008(4) -0.007(3)
O1 0.057(4) 0.044(3) 0.042(3) 0.007(3) -0.011(3) -0.015(3)
O2 0.054(4) 0.047(3) 0.042(3) 0.000(3) -0.001(3) -0.007(3)
O3 0.045(3) 0.054(4) 0.041(3) 0.000(3) -0.009(3) -0.006(3)
O4 0.066(4) 0.039(3) 0.049(3) 0.003(3) -0.006(3) -0.015(3)
O5 0.062(4) 0.049(4) 0.063(4) 0.008(3) -0.014(3) -0.002(3)
O6 0.054(4) 0.059(4) 0.055(4) 0.001(3) -0.015(3) -0.005(3)
O7 0.042(3) 0.051(3) 0.053(4) -0.007(3) -0.009(3) -0.003(3)
O8 0.063(4) 0.041(3) 0.060(4) 0.002(3) -0.010(3) -0.007(3)
O9 0.059(4) 0.041(3) 0.059(4) 0.001(3) -0.002(3) -0.007(3)
O10 0.073(5) 0.054(4) 0.073(5) 0.008(3) -0.001(4) -0.016(4)
O11 0.084(6) 0.051(4) 0.085(5) -0.013(4) 0.000(4) -0.020(4)
O12 0.093(6) 0.045(4) 0.066(5) 0.003(3) 0.012(4) 0.000(4)
O13 0.125(9) 0.075(6) 0.098(7) 0.009(5) -0.044(6) -0.001(6)
O14 0.117(9) 0.075(6) 0.145(10) -0.007(6) 0.007(7) 0.021(6)
O15 0.32(3) 0.142(14) 0.27(2) 0.031(15) -0.041(19) -0.113(16)
O16 0.33(3) 0.22(2) 0.32(3) 0.008(18) 0.10(2) -0.17(2)
O17 0.36(3) 0.47(4) 0.27(3) -0.06(2) -0.19(2) 0.01(3)
F1 0.074(5) 0.107(6) 0.128(7) 0.024(5) -0.038(5) -0.022(4)
F2 0.084(5) 0.051(4) 0.128(6) 0.004(4) -0.009(4) 0.010(3)
F3 0.097(6) 0.097(6) 0.097(6) 0.040(5) -0.009(5) -0.006(4)
F4 0.210(13) 0.133(9) 0.116(8) -0.004(7) -0.052(8) -0.072(9)
F5 0.154(9) 0.049(4) 0.198(11) 0.019(5) -0.031(8) -0.028(5)
F6 0.084(6) 0.095(7) 0.237(14) 0.036(8) -0.017(7) -0.016(5)
F7 0.199(18) 0.25(2) 0.26(2) 0.065(17) 0.015(15) -0.085(15)
F9 0.25(2) 0.50(3) 0.132(12) -0.049(17) -0.030(14) 0.02(2)
C1 0.049(5) 0.027(4) 0.055(5) -0.002(3) -0.007(4) -0.005(3)
C2 0.051(5) 0.037(4) 0.051(5) -0.006(4) -0.009(4) -0.002(4)
C3 0.058(6) 0.040(5) 0.055(5) 0.008(4) -0.011(5) -0.012(4)
C4 0.047(5) 0.047(5) 0.048(5) 0.000(4) -0.005(4) -0.008(4)
C5 0.059(6) 0.042(5) 0.051(5) -0.005(4) 0.001(4) -0.003(4)
C6 0.053(5) 0.032(4) 0.055(5) 0.001(4) -0.005(4) -0.015(4)
C7 0.044(5) 0.029(4) 0.045(4) 0.001(3) -0.015(4) -0.005(3)
C8 0.049(5) 0.036(4) 0.057(5) -0.004(4) -0.004(4) -0.011(4)
C9 0.057(6) 0.030(4) 0.060(6) -0.002(4) 0.006(4) -0.009(4)
C10 0.037(4) 0.034(4) 0.044(4) 0.001(3) -0.012(3) -0.007(3)
C11 0.028(4) 0.036(4) 0.039(4) -0.002(3) -0.013(3) -0.004(3)
C12 0.041(4) 0.035(4) 0.048(5) 0.000(3) -0.013(4) -0.007(3)
C13 0.042(5) 0.033(4) 0.048(5) -0.002(3) -0.004(4) -0.003(3)
C14 0.041(4) 0.030(4) 0.040(4) 0.001(3) -0.013(3) -0.008(3)
C15 0.053(5) 0.033(4) 0.061(6) -0.004(4) -0.010(4) -0.006(4)
C16 0.054(5) 0.037(4) 0.051(5) -0.003(4) -0.004(4) 0.000(4)
C17 0.069(7) 0.039(5) 0.066(6) 0.005(4) -0.001(5) 0.002(4)
C18 0.082(7) 0.039(5) 0.056(6) -0.003(4) 0.009(5) -0.007(5)
C19 0.045(5) 0.037(4) 0.042(4) -0.003(3) -0.009(4) -0.011(3)
C20 0.081(8) 0.042(5) 0.065(6) 0.006(5) 0.010(6) -0.006(5)
C21 0.087(8) 0.051(6) 0.056(6) -0.001(5) 0.008(6) -0.005(5)
C22 0.035(4) 0.037(4) 0.049(5) 0.002(3) -0.013(4) -0.005(3)
C23 0.038(4) 0.033(4) 0.047(5) -0.001(3) -0.008(4) -0.007(3)
C24 0.053(5) 0.045(5) 0.058(5) -0.002(4) 0.003(4) -0.022(4)
C25 0.062(6) 0.044(5) 0.050(5) -0.009(4) 0.006(4) -0.014(4)
C26 0.053(5) 0.032(4) 0.039(4) 0.001(3) -0.012(4) -0.009(3)
C27 0.058(6) 0.035(4) 0.059(6) 0.000(4) -0.002(4) -0.004(4)
C28 0.056(6) 0.036(4) 0.056(5) -0.002(4) 0.004(4) -0.006(4)
C29 0.056(6) 0.055(6) 0.087(8) 0.004(5) -0.038(6) -0.010(5)
C30 0.082(7) 0.046(5) 0.050(5) -0.001(4) -0.026(5) 0.014(5)
C31 0.063(6) 0.045(5) 0.058(6) 0.009(4) -0.011(5) 0.001(4)
C32 0.068(6) 0.045(5) 0.057(6) 0.004(4) -0.015(5) 0.023(5)
C33 0.041(5) 0.093(9) 0.067(7) 0.021(6) -0.006(5) 0.017(5)
C34 0.121(12) 0.078(9) 0.135(13) 0.015(8) -0.081(11) -0.036(8)
C35 0.117(12) 0.090(9) 0.056(7) 0.002(6) -0.013(7) 0.030(8)
C36 0.094(9) 0.054(6) 0.081(8) 0.019(6) -0.010(7) -0.009(6)
C37 0.104(10) 0.074(8) 0.061(7) -0.010(6) -0.002(7) 0.027(7)
C38 0.055(7) 0.139(14) 0.098(10) 0.025(10) -0.008(7) 0.008(8)
C39 0.085(8) 0.058(6) 0.063(6) -0.006(5) -0.024(6) -0.031(6)
C40 0.064(7) 0.081(8) 0.064(7) -0.007(6) -0.029(5) -0.026(6)
C41 0.088(8) 0.062(6) 0.050(6) 0.004(5) -0.024(6) -0.015(6)
C42 0.080(8) 0.092(8) 0.033(5) -0.005(5) -0.008(5) -0.021(6)
C43 0.109(11) 0.063(7) 0.075(8) -0.033(6) -0.035(8) 0.005(7)
C44 0.192(18) 0.081(10) 0.111(12) 0.012(9) -0.069(12) -0.061(11)
C45 0.063(9) 0.202(19) 0.101(11) -0.030(12) -0.011(8) -0.022(10)
C46 0.153(15) 0.090(10) 0.085(10) 0.018(8) -0.052(10) 0.007(10)
C47 0.088(11) 0.176(19) 0.078(10) -0.008(11) 0.007(8) -0.029(11)
C48 0.152(16) 0.124(13) 0.143(15) -0.087(12) -0.065(13) 0.057(12)
C49 0.071(7) 0.099(9) 0.042(5) 0.008(5) -0.015(5) -0.014(7)
C50 0.078(8) 0.086(8) 0.044(5) 0.008(5) -0.002(5) 0.002(6)
C51 0.091(9) 0.082(8) 0.052(6) 0.024(6) -0.005(6) 0.014(7)
C52 0.083(9) 0.110(11) 0.050(6) 0.011(6) -0.021(6) 0.034(8)
C53 0.053(7) 0.140(13) 0.058(7) -0.002(7) -0.025(5) -0.010(7)
C54 0.112(12) 0.112(12) 0.075(9) -0.019(8) -0.024(8) -0.029(10)
C55 0.079(9) 0.107(11) 0.077(9) 0.005(8) -0.002(7) 0.006(8)
C56 0.131(14) 0.093(11) 0.108(12) 0.039(9) -0.008(11) 0.008(10)
C57 0.156(16) 0.162(16) 0.071(9) 0.009(10) -0.019(10) 0.098(13)
C58 0.070(9) 0.196(18) 0.081(9) -0.004(11) -0.025(7) 0.000(10)
C59 0.037(5) 0.080(7) 0.063(6) 0.000(5) -0.024(4) 0.001(5)
C60 0.040(5) 0.107(10) 0.065(7) -0.023(6) -0.025(5) -0.013(6)
C61 0.056(7) 0.077(8) 0.092(9) -0.024(7) -0.034(6) -0.020(6)
C62 0.031(5) 0.078(7) 0.092(8) -0.012(6) -0.021(5) -0.029(5)
C63 0.030(5) 0.075(7) 0.088(8) 0.004(6) -0.016(5) -0.015(5)
C64 0.044(6) 0.095(9) 0.085(8) 0.000(7) -0.034(6) 0.013(6)
C65 0.055(7) 0.153(14) 0.067(8) -0.014(8) -0.017(6) -0.005(8)
C66 0.091(10) 0.080(9) 0.121(12) -0.034(8) -0.025(9) -0.021(8)
C67 0.118(13) 0.076(9) 0.136(14) -0.004(9) -0.023(11) -0.037(9)
C68 0.063(7) 0.113(11) 0.073(8) -0.008(7) 0.001(6) -0.010(7)
C69 0.061(7) 0.070(7) 0.086(8) 0.020(6) -0.013(6) -0.012(6)
C70 0.133(13) 0.085(9) 0.116(11) -0.001(8) -0.049(10) -0.013(9)
C71 0.24(4) 0.16(2) 0.106(16) -0.002(16) -0.05(2) 0.07(2)
C73 0.141(18) 0.103(13) 0.120(15) 0.002(11) -0.050(14) 0.002(12)
C74 0.25(3) 0.096(15) 0.23(3) 0.027(17) -0.11(3) -0.009(18)
N11 0.147(16) 0.138(15) 0.120(13) 0.013(11) -0.012(12) -0.032(12)

loop_
_atom_type_symbol
_atom_type_description
_atom_type_scat_dispersion_real
_atom_type_scat_dispersion_imag
_atom_type_scat_source
C C 0.0181 0.0091 'International Tables Vol C Tables 4.2.6.8 and 6.1.1.4'
H H 0.0000 0.0000 'International Tables Vol C Tables 4.2.6.8 and 6.1.1.4'
N N 0.0311 0.0180 'International Tables Vol C Tables 4.2.6.8 and 6.1.1.4'
O O 0.0492 0.0322 'International Tables Vol C Tables 4.2.6.8 and 6.1.1.4'
F F 0.0727 0.0534 'International Tables Vol C Tables 4.2.6.8 and 6.1.1.4'
S S 0.3331 0.5567 'International Tables Vol C Tables 4.2.6.8 and 6.1.1.4'
Rh Rh 0.0927 3.6045 'International Tables Vol C Tables 4.2.6.8 and 6.1.1.4'
Pd Pd 0.1215 3.9337 'International Tables Vol C Tables 4.2.6.8 and 6.1.1.4'

loop_
_geom_angle_atom_site_label_1
_geom_angle_atom_site_label_2
_geom_angle_atom_site_label_3
_geom_angle
_geom_angle_site_symmetry_1
_geom_angle_site_symmetry_3
C33 Rh1 C29 39.8(5) . .
C33 Rh1 C30 65.3(4) . .
C29 Rh1 C30 38.7(5) . .
C33 Rh1 O2 97.8(4) . .
C29 Rh1 O2 128.7(4) . .
C30 Rh1 O2 162.9(4) . .
C33 Rh1 N1 121.6(4) . .
C29 Rh1 N1 94.0(4) . .
C30 Rh1 N1 103.0(3) . .
O2 Rh1 N1 88.1(3) . .
C33 Rh1 O1 152.1(4) . .
C29 Rh1 O1 153.2(4) . .
C30 Rh1 O1 115.2(4) . .
O2 Rh1 O1 78.1(2) . .
N1 Rh1 O1 86.1(3) . .
C33 Rh1 C32 40.6(5) . .
C29 Rh1 C32 67.6(4) . .
C30 Rh1 C32 65.9(4) . .
O2 Rh1 C32 99.8(3) . .
N1 Rh1 C32 161.1(4) . .
O1 Rh1 C32 112.3(4) . .
C33 Rh1 C31 65.1(4) . .
C29 Rh1 C31 66.1(4) . .
C30 Rh1 C31 39.7(4) . .
O2 Rh1 C31 132.1(3) . .
N1 Rh1 C31 139.5(4) . .
O1 Rh1 C31 96.9(3) . .
C32 Rh1 C31 37.8(4) . .
C40 Rh2 N10 107.6(4) . 2_675
C40 Rh2 C39 39.8(5) . .
N10 Rh2 C39 145.8(4) 2_675 .
C40 Rh2 C41 39.9(5) . .
N10 Rh2 C41 95.3(4) 2_675 .
C39 Rh2 C41 65.8(4) . .
C40 Rh2 C42 66.4(5) . .
N10 Rh2 C42 117.6(4) 2_675 .
C39 Rh2 C42 65.6(5) . .
C41 Rh2 C42 38.7(5) . .
C40 Rh2 C43 65.7(5) . .
N10 Rh2 C43 157.3(4) 2_675 .
C39 Rh2 C43 38.0(5) . .
C41 Rh2 C43 65.3(5) . .
C42 Rh2 C43 39.7(5) . .
C40 Rh2 O4 109.0(4) . .
N10 Rh2 O4 83.1(3) 2_675 .
C39 Rh2 O4 97.6(4) . .
C41 Rh2 O4 146.8(4) . .
C42 Rh2 O4 159.3(4) . .
C43 Rh2 O4 119.6(4) . .
C40 Rh2 O3 166.6(4) . .
N10 Rh2 O3 84.5(3) 2_675 .
C39 Rh2 O3 129.2(4) . .
C41 Rh2 O3 135.5(4) . .
C42 Rh2 O3 103.2(4) . .
C43 Rh2 O3 100.9(4) . .
O4 Rh2 O3 77.5(2) . .
C52 Rh3 C49 67.1(5) . .
C52 Rh3 N6 116.5(5) . .
C49 Rh3 N6 110.0(4) . .
C52 Rh3 O6 159.8(4) . .
C49 Rh3 O6 107.9(4) . .
N6 Rh3 O6 83.7(3) . .
C52 Rh3 C51 39.8(5) . .
C49 Rh3 C51 65.6(5) . .
N6 Rh3 C51 156.3(4) . .
O6 Rh3 C51 120.0(4) . .
C52 Rh3 O5 102.4(5) . .
C49 Rh3 O5 165.1(4) . .
N6 Rh3 O5 83.9(3) . .
O6 Rh3 O5 78.1(3) . .
C51 Rh3 O5 99.6(4) . .
C52 Rh3 C50 66.0(5) . .
C49 Rh3 C50 39.1(5) . .
N6 Rh3 C50 147.9(4) . .
O6 Rh3 C50 97.4(4) . .
C51 Rh3 C50 38.3(5) . .
O5 Rh3 C50 127.9(4) . .
C52 Rh3 C53 39.8(6) . .
C49 Rh3 C53 40.1(5) . .
N6 Rh3 C53 95.3(4) . .
O6 Rh3 C53 145.4(5) . .
C51 Rh3 C53 65.9(6) . .
O5 Rh3 C53 136.4(5) . .
C50 Rh3 C53 65.9(5) . .
C62 Rh4 C59 66.1(5) . .
C62 Rh4 C60 65.6(5) . .
C59 Rh4 C60 40.6(4) . .
C62 Rh4 O7 118.4(4) . .
C59 Rh4 O7 106.6(4) . .
C60 Rh4 O7 145.2(4) . .
C62 Rh4 N5 154.9(4) . 2_675
C59 Rh4 N5 108.5(4) . 2_675
C60 Rh4 N5 94.0(4) . 2_675
O7 Rh4 N5 86.7(3) . 2_675
C62 Rh4 C61 39.6(5) . .
C59 Rh4 C61 66.9(5) . .
C60 Rh4 C61 38.8(5) . .
O7 Rh4 C61 158.0(4) . .
N5 Rh4 C61 115.3(4) 2_675 .
C62 Rh4 C63 38.0(4) . .
C59 Rh4 C63 38.7(4) . .
C60 Rh4 C63 64.8(5) . .
O7 Rh4 C63 96.6(4) . .
N5 Rh4 C63 146.5(4) 2_675 .
C61 Rh4 C63 64.7(5) . .
C62 Rh4 O8 98.7(4) . .
C59 Rh4 O8 164.6(4) . .
C60 Rh4 O8 136.5(4) . .
O7 Rh4 O8 78.3(3) . .
N5 Rh4 O8 86.1(3) 2_675 .
C61 Rh4 O8 103.0(4) . .
C63 Rh4 O8 127.2(4) . .
N4 Pd1 N2 87.8(3) . .
N4 Pd1 N7 179.3(3) . .
N2 Pd1 N7 92.7(3) . .
N4 Pd1 N9 91.6(3) . .
N2 Pd1 N9 179.1(3) . .
N7 Pd1 N9 87.9(3) . .
O10 S1 O11 116.4(5) . .
O10 S1 O9 114.7(5) . .
O11 S1 O9 114.3(5) . .
O10 S1 C69 102.7(5) . .
O11 S1 C69 103.4(6) . .
O9 S1 C69 102.8(5) . .
O14 S2 O13 113.0(8) . .
O14 S2 O12 116.4(6) . .
O13 S2 O12 115.7(5) . .
O14 S2 C70 104.5(9) . .
O13 S2 C70 103.8(8) . .
O12 S2 C70 101.1(7) . .
O16 S3 O17 131(2) . .
O16 S3 O15 106.7(17) . .
O17 S3 O15 105.7(19) . .
O16 S3 C71 106.9(15) . .
O17 S3 C71 101.4(17) . .
O15 S3 C71 101.1(13) . .
C9 N1 C5 118.5(7) . .
C9 N1 Rh1 121.4(6) . .
C5 N1 Rh1 118.1(6) . .
C10 N2 Pd1 127.2(5) . .
C11 N3 C10 121.4(7) . .
C11 N4 Pd1 126.8(5) . .
C12 N5 C16 119.6(8) . .
C12 N5 Rh4 120.0(6) . 2_675
C16 N5 Rh4 118.6(6) . 2_675
C21 N6 C17 118.3(9) . .
C21 N6 Rh3 122.3(7) . .
C17 N6 Rh3 119.5(6) . .
C22 N7 Pd1 127.1(6) . .
C23 N8 C22 121.0(7) . .
C23 N9 Pd1 125.9(6) . .
C28 N10 C24 118.8(7) . .
C28 N10 Rh2 120.4(6) . 2_675
C24 N10 Rh2 120.8(6) . 2_675
C1 O1 Rh1 113.3(6) . .
C2 O2 Rh1 113.7(6) . .
C2 O3 Rh2 111.5(6) . .
C1 O4 Rh2 113.5(6) . .
C3 O5 Rh3 112.8(6) . .
C4 O6 Rh3 113.1(6) . .
C4 O7 Rh4 113.5(6) . .
C3 O8 Rh4 113.6(6) . .
O1 C1 O4 126.4(9) . .
O1 C1 C2 117.8(8) . .
O4 C1 C2 115.8(8) . .
O3 C2 O2 124.7(9) . .
O3 C2 C1 118.7(8) . .
O2 C2 C1 116.6(8) . .
O5 C3 O8 126.4(9) . .
O5 C3 C4 117.2(9) . .
O8 C3 C4 116.4(8) . .
O7 C4 O6 125.8(9) . .
O7 C4 C3 117.9(8) . .
O6 C4 C3 116.3(8) . .
N1 C5 C6 121.2(9) . .
C5 C6 C7 121.2(8) . .
C8 C7 C6 116.0(7) . .
C8 C7 C10 123.0(8) . .
C6 C7 C10 121.0(7) . .
C9 C8 C7 119.9(9) . .
N1 C9 C8 122.7(8) . .
N2 C10 N3 128.7(7) . .
N2 C10 C7 119.8(7) . .
N3 C10 C7 111.4(7) . .
N4 C11 N3 128.0(7) . .
N4 C11 C14 119.1(7) . .
N3 C11 C14 112.8(7) . .
N5 C12 C13 122.5(8) . .
C12 C13 C14 118.7(8) . .
C15 C14 C13 117.6(8) . .
C15 C14 C11 119.5(7) . .
C13 C14 C11 122.8(7) . .
C16 C15 C14 120.9(8) . .
N5 C16 C15 120.6(8) . .
N6 C17 C18 122.0(9) . .
C17 C18 C19 120.5(9) . .
C20 C19 C18 115.6(9) . .
C20 C19 C22 123.2(8) . .
C18 C19 C22 121.1(8) . .
C21 C20 C19 120.8(10) . .
N6 C21 C20 122.9(10) . .
N7 C22 N8 128.3(8) . .
N7 C22 C19 121.3(7) . .
N8 C22 C19 110.4(7) . .
N9 C23 N8 129.7(7) . .
N9 C23 C26 119.7(7) . .
N8 C23 C26 110.5(7) . .
N10 C24 C25 122.3(8) . .
C24 C25 C26 120.1(9) . .
C25 C26 C27 116.9(8) . .
C25 C26 C23 122.8(8) . .
C27 C26 C23 120.3(8) . .
C28 C27 C26 119.3(9) . .
N10 C28 C27 122.5(9) . .
C30 C29 C33 106.5(9) . .
C30 C29 C34 125.8(13) . .
C33 C29 C34 127.6(13) . .
C30 C29 Rh1 70.7(6) . .
C33 C29 Rh1 69.6(6) . .
C34 C29 Rh1 126.3(8) . .
C29 C30 C31 109.0(10) . .
C29 C30 C35 125.9(11) . .
C31 C30 C35 124.9(11) . .
C29 C30 Rh1 70.6(6) . .
C31 C30 Rh1 71.1(5) . .
C35 C30 Rh1 127.3(8) . .
C32 C31 C30 109.4(10) . .
C32 C31 C36 127.5(10) . .
C30 C31 C36 123.1(10) . .
C32 C31 Rh1 70.8(5) . .
C30 C31 Rh1 69.2(5) . .
C36 C31 Rh1 124.3(8) . .
C31 C32 C33 106.3(9) . .
C31 C32 C37 126.9(11) . .
C33 C32 C37 126.8(11) . .
C31 C32 Rh1 71.4(5) . .
C33 C32 Rh1 68.6(5) . .
C37 C32 Rh1 124.9(8) . .
C29 C33 C32 108.8(9) . .
C29 C33 C38 126.5(13) . .
C32 C33 C38 124.7(13) . .
C29 C33 Rh1 70.6(6) . .
C32 C33 Rh1 70.8(6) . .
C38 C33 Rh1 122.8(8) . .
C43 C39 C40 109.1(11) . .
C43 C39 C44 125.6(15) . .
C40 C39 C44 125.3(14) . .
C43 C39 Rh2 71.8(6) . .
C40 C39 Rh2 69.1(6) . .
C44 C39 Rh2 125.3(9) . .
C39 C40 C41 106.6(11) . .
C39 C40 C45 125.0(14) . .
C41 C40 C45 128.2(14) . .
C39 C40 Rh2 71.1(6) . .
C41 C40 Rh2 71.2(6) . .
C45 C40 Rh2 126.6(9) . .
C42 C41 C40 108.6(10) . .
C42 C41 C46 127.4(13) . .
C40 C41 C46 124.0(13) . .
C42 C41 Rh2 70.7(6) . .
C40 C41 Rh2 68.9(6) . .
C46 C41 Rh2 124.0(9) . .
C41 C42 C43 107.3(10) . .
C41 C42 C47 125.3(13) . .
C43 C42 C47 127.3(14) . .
C41 C42 Rh2 70.6(6) . .
C43 C42 Rh2 70.7(6) . .
C47 C42 Rh2 126.9(10) . .
C39 C43 C42 108.4(11) . .
C39 C43 C48 127.6(16) . .
C42 C43 C48 124.0(16) . .
C39 C43 Rh2 70.2(6) . .
C42 C43 Rh2 69.6(6) . .
C48 C43 Rh2 125.6(10) . .
C50 C49 C53 108.5(12) . .
C50 C49 C54 127.2(13) . .
C53 C49 C54 123.8(13) . .
C50 C49 Rh3 72.2(7) . .
C53 C49 Rh3 72.0(7) . .
C54 C49 Rh3 128.0(9) . .
C51 C50 C49 108.6(12) . .
C51 C50 C55 128.2(13) . .
C49 C50 C55 123.1(13) . .
C51 C50 Rh3 70.4(6) . .
C49 C50 Rh3 68.8(6) . .
C55 C50 Rh3 124.4(9) . .
C50 C51 C52 108.8(13) . .
C50 C51 C56 125.6(13) . .
C52 C51 C56 125.5(14) . .
C50 C51 Rh3 71.3(6) . .
C52 C51 Rh3 68.7(6) . .
C56 C51 Rh3 122.7(10) . .
C51 C52 C53 107.9(12) . .
C51 C52 C57 124.1(17) . .
C53 C52 C57 127.9(16) . .
C51 C52 Rh3 71.5(6) . .
C53 C52 Rh3 72.3(7) . .
C57 C52 Rh3 124.1(9) . .
C52 C53 C58 128.2(15) . .
C52 C53 C49 105.8(11) . .
C58 C53 C49 125.6(16) . .
C52 C53 Rh3 67.9(6) . .
C58 C53 Rh3 123.8(10) . .
C49 C53 Rh3 67.9(6) . .
C63 C59 C60 104.8(11) . .
C63 C59 C64 128.3(11) . .
C60 C59 C64 127.0(11) . .
C63 C59 Rh4 71.3(6) . .
C60 C59 Rh4 69.8(6) . .
C64 C59 Rh4 123.8(7) . .
C61 C60 C59 108.7(11) . .
C61 C60 C65 128.8(12) . .
C59 C60 C65 122.5(13) . .
C61 C60 Rh4 71.0(6) . .
C59 C60 Rh4 69.7(5) . .
C65 C60 Rh4 126.2(8) . .
C60 C61 C62 107.1(11) . .
C60 C61 C66 128.3(14) . .
C62 C61 C66 124.5(13) . .
C60 C61 Rh4 70.3(6) . .
C62 C61 Rh4 69.5(6) . .
C66 C61 Rh4 124.0(9) . .
C63 C62 C61 108.0(11) . .
C63 C62 C67 126.0(13) . .
C61 C62 C67 126.0(13) . .
C63 C62 Rh4 71.9(6) . .
C61 C62 Rh4 70.9(6) . .
C67 C62 Rh4 124.0(9) . .
C62 C63 C59 111.2(11) . .
C62 C63 C68 125.5(12) . .
C59 C63 C68 123.0(11) . .
C62 C63 Rh4 70.0(6) . .
C59 C63 Rh4 70.0(6) . .
C68 C63 Rh4 121.9(8) . .
F1 C69 F2 109.1(11) . .
F1 C69 F3 108.2(11) . .
F2 C69 F3 107.2(10) . .
F1 C69 S1 111.7(9) . .
F2 C69 S1 110.7(9) . .
F3 C69 S1 109.9(9) . .
F6 C70 F4 111.8(16) . .
F6 C70 F5 101.4(16) . .
F4 C70 F5 107.1(14) . .
F6 C70 S2 112.3(12) . .
F4 C70 S2 108.9(15) . .
F5 C70 S2 115.2(13) . .
F7 C71 F9 108(2) . .
F7 C71 F8 100(2) . .
F9 C71 F8 99(3) . .
F7 C71 S3 127(2) . .
F9 C71 S3 109.9(18) . .
F8 C71 S3 109(2) . .
N11 C73 C74 171(3) . .

loop_
_geom_bond_atom_site_label_1
_geom_bond_atom_site_label_2
_geom_bond_distance
_geom_bond_site_symmetry_2
Rh1 C33 2.114(10) .
Rh1 C29 2.127(10) .
Rh1 C30 2.128(9) .
Rh1 O2 2.128(6) .
Rh1 N1 2.130(7) .
Rh1 O1 2.140(6) .
Rh1 C32 2.144(9) .
Rh1 C31 2.152(9) .
Rh2 C40 2.102(11) .
Rh2 N10 2.124(7) 2_675
Rh2 C39 2.128(10) .
Rh2 C41 2.133(11) .
Rh2 C42 2.134(10) .
Rh2 C43 2.149(10) .
Rh2 O4 2.150(6) .
Rh2 O3 2.166(6) .
Rh3 C52 2.104(11) .
Rh3 C49 2.108(12) .
Rh3 N6 2.128(7) .
Rh3 O6 2.135(7) .
Rh3 C51 2.141(11) .
Rh3 O5 2.142(7) .
Rh3 C50 2.153(11) .
Rh3 C53 2.164(11) .
Rh4 C62 2.120(9) .
Rh4 C59 2.128(9) .
Rh4 C60 2.130(10) .
Rh4 O7 2.137(6) .
Rh4 N5 2.139(7) 2_675
Rh4 C61 2.139(10) .
Rh4 C63 2.145(10) .
Rh4 O8 2.145(7) .
Pd1 N4 1.991(7) .
Pd1 N2 1.992(6) .
Pd1 N7 2.007(7) .
Pd1 N9 2.015(6) .
S1 O10 1.423(8) .
S1 O11 1.444(8) .
S1 O9 1.450(7) .
S1 C69 1.836(12) .
S2 O14 1.390(11) .
S2 O13 1.445(11) .
S2 O12 1.461(8) .
S2 C70 1.728(19) .
S3 O16 1.408(15) .
S3 O17 1.453(17) .
S3 O15 1.477(16) .
S3 C71 1.77(2) .
N1 C9 1.328(12) .
N1 C5 1.344(12) .
N2 C10 1.277(11) .
N3 C11 1.349(10) .
N3 C10 1.352(11) .
N4 C11 1.304(10) .
N5 C12 1.321(11) .
N5 C16 1.340(11) .
N5 Rh4 2.139(7) 2_675
N6 C21 1.312(13) .
N6 C17 1.322(13) .
N7 C22 1.285(11) .
N8 C23 1.354(11) .
N8 C22 1.365(11) .
N9 C23 1.283(11) .
N10 C28 1.330(12) .
N10 C24 1.334(12) .
N10 Rh2 2.124(7) 2_675
O1 C1 1.229(11) .
O2 C2 1.249(11) .
O3 C2 1.243(11) .
O4 C1 1.258(11) .
O5 C3 1.242(12) .
O6 C4 1.244(11) .
O7 C4 1.234(11) .
O8 C3 1.243(12) .
F1 C69 1.306(14) .
F2 C69 1.331(15) .
F3 C69 1.345(14) .
F4 C70 1.35(2) .
F5 C70 1.353(19) .
F6 C70 1.34(2) .
F7 C71 1.293(18) .
F8 C71 1.366(18) .
F9 C71 1.311(17) .
C1 C2 1.556(13) .
C3 C4 1.573(13) .
C5 C6 1.373(12) .
C6 C7 1.393(13) .
C7 C8 1.389(12) .
C7 C10 1.518(11) .
C8 C9 1.381(12) .
C11 C14 1.501(11) .
C12 C13 1.385(12) .
C13 C14 1.386(11) .
C14 C15 1.381(12) .
C15 C16 1.371(13) .
C17 C18 1.371(14) .
C18 C19 1.389(13) .
C19 C20 1.370(14) .
C19 C22 1.498(12) .
C20 C21 1.361(15) .
C23 C26 1.505(11) .
C24 C25 1.378(13) .
C25 C26 1.397(12) .
C26 C27 1.398(13) .
C27 C28 1.392(13) .
C29 C30 1.410(16) .
C29 C33 1.445(17) .
C29 C34 1.467(16) .
C30 C31 1.455(14) .
C30 C35 1.515(16) .
C31 C32 1.391(15) .
C31 C36 1.490(15) .
C32 C33 1.478(17) .
C32 C37 1.486(15) .
C33 C38 1.509(17) .
C39 C43 1.393(19) .
C39 C40 1.439(18) .
C39 C44 1.445(18) .
C40 C41 1.445(16) .
C40 C45 1.456(19) .
C41 C42 1.413(18) .
C41 C46 1.495(18) .
C42 C43 1.455(18) .
C42 C47 1.478(18) .
C43 C48 1.482(19) .
C49 C50 1.426(18) .
C49 C53 1.466(19) .
C49 C54 1.50(2) .
C50 C51 1.409(18) .
C50 C55 1.505(18) .
C51 C52 1.445(19) .
C51 C56 1.48(2) .
C52 C53 1.45(2) .
C52 C57 1.49(2) .
C53 C58 1.46(2) .
C59 C63 1.416(16) .
C59 C60 1.477(16) .
C59 C64 1.486(17) .
C60 C61 1.417(19) .
C60 C65 1.494(18) .
C61 C62 1.444(18) .
C61 C66 1.466(18) .
C62 C63 1.391(17) .
C62 C67 1.50(2) .
C63 C68 1.544(17) .
C73 N11 1.10(2) .
C73 C74 1.48(3) .

loop_
_geom_hbond_atom_site_label_D
_geom_hbond_atom_site_label_H
_geom_hbond_atom_site_label_A
_geom_hbond_distance_DH
_geom_hbond_distance_HA
_geom_hbond_distance_DA
_geom_hbond_angle_DHA
_geom_hbond_site_symmetry_A
N2 H2 O12 0.88 2.25 3.095(10) 161.6 .
N4 H4 O9 0.88 2.19 3.041(9) 163.4 2_676
N7 H7 O12 0.88 2.16 3.015(10) 163.0 .
N9 H9 O9 0.88 2.23 3.072(9) 160.9 2_676
C18 H18 O12 0.95 2.39 3.272(13) 154.5 .
C25 H25 O9 0.95 2.48 3.370(11) 155.3 2_676

loop_
_geom_torsion_atom_site_label_1
_geom_torsion_atom_site_label_2
_geom_torsion_atom_site_label_3
_geom_torsion_atom_site_label_4
_geom_torsion
_geom_torsion_site_symmetry_1
Rh1 O1 C1 O4 -172.3(7) .
Rh1 O1 C1 C2 6.3(9) .
Rh2 O4 C1 O1 168.7(7) .
Rh2 O4 C1 C2 -10.0(9) .
Rh2 O3 C2 O2 -165.9(7) .
Rh2 O3 C2 C1 15.2(9) .
Rh1 O2 C2 O3 177.1(7) .
Rh1 O2 C2 C1 -3.9(9) .
O1 C1 C2 O3 177.3(8) .
O4 C1 C2 O3 -3.9(11) .
O1 C1 C2 O2 -1.7(11) .
O4 C1 C2 O2 177.1(7) .
Rh3 O5 C3 O8 170.6(8) .
Rh3 O5 C3 C4 -9.6(10) .
Rh4 O8 C3 O5 -174.1(8) .
Rh4 O8 C3 C4 6.1(10) .
Rh4 O7 C4 O6 177.8(8) .
Rh4 O7 C4 C3 -2.1(10) .
Rh3 O6 C4 O7 -166.6(8) .
Rh3 O6 C4 C3 13.3(10) .
O5 C3 C4 O7 177.3(9) .
O8 C3 C4 O7 -2.9(13) .
O5 C3 C4 O6 -2.6(13) .
O8 C3 C4 O6 177.2(9) .
C9 N1 C5 C6 4.1(15) .
Rh1 N1 C5 C6 -160.1(8) .
N1 C5 C6 C7 1.9(15) .
C5 C6 C7 C8 -6.6(14) .
C5 C6 C7 C10 172.5(9) .
C6 C7 C8 C9 5.5(13) .
C10 C7 C8 C9 -173.6(9) .
C5 N1 C9 C8 -5.3(15) .
Rh1 N1 C9 C8 158.4(8) .
C7 C8 C9 N1 0.3(16) .
Pd1 N2 C10 N3 2.2(13) .
Pd1 N2 C10 C7 178.6(5) .
C11 N3 C10 N2 1.4(13) .
C11 N3 C10 C7 -175.2(7) .
C8 C7 C10 N2 16.8(12) .
C6 C7 C10 N2 -162.2(8) .
C8 C7 C10 N3 -166.2(8) .
C6 C7 C10 N3 14.8(11) .
Pd1 N4 C11 N3 1.2(12) .
Pd1 N4 C11 C14 -178.4(5) .
C10 N3 C11 N4 -3.2(13) .
C10 N3 C11 C14 176.4(7) .
C16 N5 C12 C13 1.2(13) .
Rh4 N5 C12 C13 -163.1(7) 2_675
N5 C12 C13 C14 1.5(13) .
C12 C13 C14 C15 -2.7(12) .
C12 C13 C14 C11 172.2(7) .
N4 C11 C14 C15 155.8(8) .
N3 C11 C14 C15 -23.8(11) .
N4 C11 C14 C13 -19.0(12) .
N3 C11 C14 C13 161.4(8) .
C13 C14 C15 C16 1.3(13) .
C11 C14 C15 C16 -173.8(8) .
C12 N5 C16 C15 -2.7(14) .
Rh4 N5 C16 C15 161.8(7) 2_675
C14 C15 C16 N5 1.4(15) .
C21 N6 C17 C18 1.5(17) .
Rh3 N6 C17 C18 -176.7(9) .
N6 C17 C18 C19 -1.3(18) .
C17 C18 C19 C20 0.0(16) .
C17 C18 C19 C22 177.4(10) .
C18 C19 C20 C21 1.1(17) .
C22 C19 C20 C21 -176.1(10) .
C17 N6 C21 C20 -0.3(18) .
Rh3 N6 C21 C20 177.8(10) .
C19 C20 C21 N6 -1(2) .
Pd1 N7 C22 N8 0.8(13) .
Pd1 N7 C22 C19 -177.9(6) .
C23 N8 C22 N7 -2.9(14) .
C23 N8 C22 C19 176.0(7) .
C20 C19 C22 N7 -162.3(10) .
C18 C19 C22 N7 20.5(13) .
C20 C19 C22 N8 18.7(13) .
C18 C19 C22 N8 -158.4(9) .
Pd1 N9 C23 N8 -0.2(13) .
Pd1 N9 C23 C26 177.1(6) .
C22 N8 C23 N9 2.5(14) .
C22 N8 C23 C26 -175.0(7) .
C28 N10 C24 C25 -2.1(15) .
Rh2 N10 C24 C25 176.9(8) 2_675
N10 C24 C25 C26 1.6(16) .
C24 C25 C26 C27 0.4(15) .
C24 C25 C26 C23 -178.0(9) .
N9 C23 C26 C25 -18.9(13) .
N8 C23 C26 C25 158.8(9) .
N9 C23 C26 C27 162.7(8) .
N8 C23 C26 C27 -19.5(11) .
C25 C26 C27 C28 -1.8(14) .
C23 C26 C27 C28 176.7(9) .
C24 N10 C28 C27 0.6(15) .
Rh2 N10 C28 C27 -178.4(8) 2_675
C26 C27 C28 N10 1.3(15) .
C33 C29 C30 C31 0.2(11) .
C34 C29 C30 C31 -177.7(11) .
Rh1 C29 C30 C31 60.9(7) .
C33 C29 C30 C35 176.8(10) .
C34 C29 C30 C35 -1.1(18) .
Rh1 C29 C30 C35 -122.5(11) .
C33 C29 C30 Rh1 -60.7(7) .
C34 C29 C30 Rh1 121.4(11) .
C29 C30 C31 C32 -1.1(11) .
C35 C30 C31 C32 -177.7(10) .
Rh1 C30 C31 C32 59.6(7) .
C29 C30 C31 C36 -178.8(10) .
C35 C30 C31 C36 4.6(16) .
Rh1 C30 C31 C36 -118.2(10) .
C29 C30 C31 Rh1 -60.7(7) .
C35 C30 C31 Rh1 122.7(11) .
C30 C31 C32 C33 1.5(11) .
C36 C31 C32 C33 179.1(10) .
Rh1 C31 C32 C33 60.1(6) .
C30 C31 C32 C37 -178.8(10) .
C36 C31 C32 C37 -1.2(18) .
Rh1 C31 C32 C37 -120.2(11) .
C30 C31 C32 Rh1 -58.6(7) .
C36 C31 C32 Rh1 119.0(11) .
C30 C29 C33 C32 0.7(11) .
C34 C29 C33 C32 178.5(11) .
Rh1 C29 C33 C32 -60.7(7) .
C30 C29 C33 C38 178.3(10) .
C34 C29 C33 C38 -3.8(18) .
Rh1 C29 C33 C38 116.9(11) .
C30 C29 C33 Rh1 61.4(7) .
C34 C29 C33 Rh1 -120.7(12) .
C31 C32 C33 C29 -1.3(11) .
C37 C32 C33 C29 178.9(10) .
Rh1 C32 C33 C29 60.6(7) .
C31 C32 C33 C38 -179.1(10) .
C37 C32 C33 C38 1.2(17) .
Rh1 C32 C33 C38 -117.1(11) .
C31 C32 C33 Rh1 -61.9(7) .
C37 C32 C33 Rh1 118.3(11) .
C43 C39 C40 C41 1.8(12) .
C44 C39 C40 C41 -178.0(11) .
Rh2 C39 C40 C41 62.8(7) .
C43 C39 C40 C45 177.0(12) .
C44 C39 C40 C45 -2.8(19) .
Rh2 C39 C40 C45 -122.0(12) .
C43 C39 C40 Rh2 -61.0(8) .
C44 C39 C40 Rh2 119.2(12) .
C39 C40 C41 C42 -2.9(12) .
C45 C40 C41 C42 -178.0(12) .
Rh2 C40 C41 C42 59.7(8) .
C39 C40 C41 C46 179.8(11) .
C45 C40 C41 C46 4.7(19) .
Rh2 C40 C41 C46 -117.6(12) .
C39 C40 C41 Rh2 -62.7(7) .
C45 C40 C41 Rh2 122.3(13) .
C40 C41 C42 C43 2.9(12) .
C46 C41 C42 C43 -179.9(12) .
Rh2 C41 C42 C43 61.5(7) .
C40 C41 C42 C47 179.3(12) .
C46 C41 C42 C47 -3(2) .
Rh2 C41 C42 C47 -122.1(13) .
C40 C41 C42 Rh2 -58.6(7) .
C46 C41 C42 Rh2 118.6(13) .
C40 C39 C43 C42 0.0(13) .
C44 C39 C43 C42 179.8(11) .
Rh2 C39 C43 C42 -59.3(8) .
C40 C39 C43 C48 179.6(12) .
C44 C39 C43 C48 -1(2) .
Rh2 C39 C43 C48 120.3(14) .
C40 C39 C43 Rh2 59.3(7) .
C44 C39 C43 Rh2 -120.8(12) .
C41 C42 C43 C39 -1.8(13) .
C47 C42 C43 C39 -178.1(12) .
Rh2 C42 C43 C39 59.7(8) .
C41 C42 C43 C48 178.6(12) .
C47 C42 C43 C48 2(2) .
Rh2 C42 C43 C48 -119.9(13) .
C41 C42 C43 Rh2 -61.5(7) .
C47 C42 C43 Rh2 122.2(13) .
C53 C49 C50 C51 -3.9(13) .
C54 C49 C50 C51 -176.1(12) .
Rh3 C49 C50 C51 59.3(8) .
C53 C49 C50 C55 178.7(11) .
C54 C49 C50 C55 6.5(19) .
Rh3 C49 C50 C55 -118.0(12) .
C53 C49 C50 Rh3 -63.3(8) .
C54 C49 C50 Rh3 124.5(13) .
C49 C50 C51 C52 0.4(13) .
C55 C50 C51 C52 177.6(12) .
Rh3 C50 C51 C52 58.7(8) .
C49 C50 C51 C56 -175.6(12) .
C55 C50 C51 C56 2(2) .
Rh3 C50 C51 C56 -117.3(14) .
C49 C50 C51 Rh3 -58.3(8) .
C55 C50 C51 Rh3 118.9(13) .
C50 C51 C52 C53 3.3(13) .
C56 C51 C52 C53 179.4(12) .
Rh3 C51 C52 C53 63.6(8) .
C50 C51 C52 C57 -179.5(11) .
C56 C51 C52 C57 -3(2) .
Rh3 C51 C52 C57 -119.2(12) .
C50 C51 C52 Rh3 -60.3(8) .
C56 C51 C52 Rh3 115.8(13) .
C51 C52 C53 C58 -179.4(12) .
C57 C52 C53 C58 4(2) .
Rh3 C52 C53 C58 -116.3(13) .
C51 C52 C53 C49 -5.6(12) .
C57 C52 C53 C49 177.4(11) .
Rh3 C52 C53 C49 57.5(8) .
C51 C52 C53 Rh3 -63.1(8) .
C57 C52 C53 Rh3 119.9(13) .
C50 C49 C53 C52 5.9(12) .
C54 C49 C53 C52 178.4(11) .
Rh3 C49 C53 C52 -57.5(7) .
C50 C49 C53 C58 179.9(12) .
C54 C49 C53 C58 -7.6(19) .
Rh3 C49 C53 C58 116.5(13) .
C50 C49 C53 Rh3 63.3(8) .
C54 C49 C53 Rh3 -124.1(11) .
C63 C59 C60 C61 -2.7(11) .
C64 C59 C60 C61 178.2(9) .
Rh4 C59 C60 C61 60.5(7) .
C63 C59 C60 C65 176.1(9) .
C64 C59 C60 C65 -3.0(16) .
Rh4 C59 C60 C65 -120.7(10) .
C63 C59 C60 Rh4 -63.2(6) .
C64 C59 C60 Rh4 117.7(10) .
C59 C60 C61 C62 0.3(11) .
C65 C60 C61 C62 -178.4(10) .
Rh4 C60 C61 C62 60.0(7) .
C59 C60 C61 C66 -177.9(11) .
C65 C60 C61 C66 3.3(19) .
Rh4 C60 C61 C66 -118.2(12) .
C59 C60 C61 Rh4 -59.7(7) .
C65 C60 C61 Rh4 121.6(11) .
C60 C61 C62 C63 2.3(11) .
C66 C61 C62 C63 -179.4(11) .
Rh4 C61 C62 C63 62.8(7) .
C60 C61 C62 C67 -179.1(11) .
C66 C61 C62 C67 -0.8(18) .
Rh4 C61 C62 C67 -118.7(12) .
C60 C61 C62 Rh4 -60.5(7) .
C66 C61 C62 Rh4 117.8(11) .
C61 C62 C63 C59 -4.2(11) .
C67 C62 C63 C59 177.3(11) .
Rh4 C62 C63 C59 57.9(7) .
C61 C62 C63 C68 -177.7(10) .
C67 C62 C63 C68 3.7(17) .
Rh4 C62 C63 C68 -115.6(11) .
C61 C62 C63 Rh4 -62.1(7) .
C67 C62 C63 Rh4 119.3(12) .
C60 C59 C63 C62 4.2(11) .
C64 C59 C63 C62 -176.6(9) .
Rh4 C59 C63 C62 -57.9(7) .
C60 C59 C63 C68 177.9(9) .
C64 C59 C63 C68 -2.9(16) .
Rh4 C59 C63 C68 115.8(10) .
C60 C59 C63 Rh4 62.1(6) .
C64 C59 C63 Rh4 -118.7(10) .
O10 S1 C69 F1 -60.9(11) .
O11 S1 C69 F1 60.5(11) .
O9 S1 C69 F1 179.7(9) .
O10 S1 C69 F2 60.9(9) .
O11 S1 C69 F2 -177.7(8) .
O9 S1 C69 F2 -58.5(9) .
O10 S1 C69 F3 179.1(9) .
O11 S1 C69 F3 -59.5(10) .
O9 S1 C69 F3 59.7(10) .
O14 S2 C70 F6 177.2(13) .
O13 S2 C70 F6 58.6(14) .
O12 S2 C70 F6 -61.6(14) .
O14 S2 C70 F4 -58.4(15) .
O13 S2 C70 F4 -177.0(12) .
O12 S2 C70 F4 62.8(14) .
O14 S2 C70 F5 61.8(17) .
O13 S2 C70 F5 -56.7(17) .
O12 S2 C70 F5 -177.0(14) .
O16 S3 C71 F7 170(3) .
O17 S3 C71 F7 -50(3) .
O15 S3 C71 F7 58(3) .
O16 S3 C71 F9 37(3) .
O17 S3 C71 F9 177(3) .
O15 S3 C71 F9 -74(2) .
O16 S3 C71 F8 -70(3) .
O17 S3 C71 F8 70(3) .
O15 S3 C71 F8 178(2) .

loop_
_platon_squeeze_void_nr
_platon_squeeze_void_average_x
_platon_squeeze_void_average_y
_platon_squeeze_void_average_z
_platon_squeeze_void_volume
_platon_squeeze_void_count_electrons
1 0.000 0.500 0.500 889.1 199.3
2 0.333 0.719 0.324 7.0 -1.3
3 0.667 0.281 0.676 7.0 -1.3
